data_7245538
loop_
_publ_author_name
'Stoesser, Julian'
'Engelage, Elric'
'Huber, Stefan'

_publ_section_title
;
 Co-crystallization studies of the syn- and anti-atropisomers of
 triphenyl-based perfluorinated halogen bond donors with halides
;
_journal_name_full CrystEngComm
_journal_paper_doi 10.1039/D2CE00973K
_journal_year 2022
_chemical_formula_moiety '2(C18 F12 I2), C9 H18 N3, I'
_chemical_formula_sum 'C45 H18 F24 I5 N3'
_chemical_formula_weight 1691.12
_space_group_crystal_system monoclinic
_space_group_IT_number 7
_space_group_name_Hall 'P -2yc'
_space_group_name_H-M_alt 'P 1 c 1'
_atom_sites_solution_hydrogens geom
_audit_creation_method SHELXL-2018/3
_audit_update_record
;
2022-08-27 deposited with the CCDC.	2022-09-16 downloaded from the CCDC.
;
_cell_angle_alpha 90
_cell_angle_beta 97.1660(10)
_cell_angle_gamma 90
_cell_formula_units_Z 2
_cell_length_a 12.59520(10)
_cell_length_b 7.87140(10)
_cell_length_c 26.3715(2)
_cell_measurement_reflns_used 8240
_cell_measurement_temperature 170(2)
_cell_measurement_theta_max 66.5
_cell_measurement_theta_min 3.4
_cell_volume 2594.10(4)
_computing_cell_refinement 'CrysAlisPro 1.171.40.29a (Rigaku OD, 2018)'
_computing_data_collection 'CrysAlisPro 1.171.40.29a (Rigaku OD, 2018)'
_computing_data_reduction 'CrysAlisPro 1.171.40.29a (Rigaku OD, 2018)'
_computing_molecular_graphics
;
 Diamond 4 - Crystal and Molecular Structure Visualization
  Crystal Impact - Dr. H. Putz & Dr. K. Brandenburg GbR, 
  Kreuzherrenstr. 102, 53227 Bonn, Germany
  http://www.crystalimpact.com/diamond
 Mercury CSD 2.0 - New Features for the Visualization 
 and Investigation of Crystal Structures
  C. F. Macrae, I. J. Bruno, J. A. Chisholm, P. R. Edgington, P. McCabe,
  E. Pidcock, 
  L. Rodriguez-Monge, R. Taylor, J. van de Streek and P. A. Wood, 
  J. Appl. Cryst., 41, 466-470, 2008
;
_computing_publication_material 'WinGX L. J. Farrugia, J. Appl. Crystallogr., 1999, 32, 837-838.'
_computing_structure_refinement 'SHELXL-2018/3 (Sheldrick, 2018)'
_computing_structure_solution
;
 shelXT  G. M. Sheldrick, Acta Crystallogr., Sect. A: Found. Crystallogr.,
 2008, 64, 112-122.
 shelXle C. B. Huebschle, G. M. Sheldrick and B. Dittrich J. Appl. Cryst.
  (2011). 44, 1281-1284
;
_diffrn_ambient_environment N~2~
_diffrn_ambient_temperature 170.02(14)
_diffrn_detector 'CCD plate'
_diffrn_detector_area_resol_mean 10.0000
_diffrn_detector_type HyPix
_diffrn_measured_fraction_theta_full 1.000
_diffrn_measured_fraction_theta_max 1.000
_diffrn_measurement_details
;
List of Runs (angles in degrees, time in seconds):

  # Type    Start    End  Width  t~exp~   \w     \q     \k     \f   Frames
#--------------------------------------------------------------------------
  1  \w    -23.00  27.00   0.50    0.05    --  -47.45  19.00  30.00  100
  2  \w    -34.00  26.00   0.50    0.05    --  -47.45  38.00  60.00  120
  3  \w    -46.00 -20.00   0.50    0.25    --  -86.25  45.00   0.00   52
  4  \w    -66.00 -41.00   0.50    0.25    --  -86.25  61.00  90.00   50
  5  \w   -114.00 -79.00   0.50    0.25    --  -86.25 -15.00   0.00   70
  6  \w   -121.00 -36.00   0.50    0.05    --  -47.45 -19.00-120.00  170
  7  \w    -43.00 -18.00   0.50    0.25    --  -86.25  45.00-180.00   50
  8  \w    -44.00 -16.00   0.50    0.25    --  -86.25  45.00-150.00   56
  9  \w   -100.00 -73.00   0.50    0.05    --  -47.45-125.00-120.00   54
 10  \w    -19.00  62.00   0.50    0.05    --   47.45 -57.00-150.00  162
 11  \w     37.00  67.00   0.50    0.25    --  106.49 -94.00 -60.00   60
 12  \w     74.00 107.00   0.50    0.25    --  106.49 -77.00 -60.00   66
 13  \w     78.00 105.00   0.50    0.25    --  106.49 -94.00 -90.00   54
 14  \w     74.00  99.00   0.50    0.25    --  106.49-125.00-120.00   50
 15  \w     75.00 105.00   0.50    0.25    --  106.49 -94.00 -60.00   60
 16  \w     80.00 105.00   0.50    0.25    --  106.49 -94.00 -30.00   50
 17  \w     59.00 111.00   0.50    0.25    --  106.49-125.00  60.00  104
 18  \w     80.00 108.00   0.50    0.25    --  106.49 -77.00 120.00   56
 19  \w     72.00 104.00   0.50    0.25    --  106.49 -94.00 120.00   64
 20  \w     62.00  88.00   0.50    0.05    --   47.45-125.00  90.00   52
 21  \w     34.00  72.00   0.50    0.25    --  106.49 -61.00 120.00   76
 22  \w     35.00  62.00   0.50    0.25    --  106.49 -77.00 120.00   54
 23  \w     34.00  74.00   0.50    0.25    --  106.49 -61.00 150.00   80
 24  \w     36.00  95.00   0.50    0.25    --  106.49 -77.00  60.00  118
 25  \w     34.00  67.00   0.50    0.25    --  106.49 -77.00 -60.00   66
 26  \w     38.00  63.00   0.50    0.25    --  106.49 -94.00 -90.00   50
 27  \w     34.00  59.00   0.50    0.25    --  106.49 -61.00-120.00   50
 28  \w     36.00  70.00   0.50    0.25    --  106.49 -61.00 -60.00   68
 29  \w     39.00 107.00   0.50    0.25    --  106.49-103.00-118.91  136
 30  \w    113.00 151.00   0.50    0.25    --  106.49  30.00   0.00   76
 31  \w     94.00 159.00   0.50    0.25    --  106.49  30.00  30.00  130
 32  \w    102.00 171.00   0.50    0.25    --  106.49  30.00 120.00  138
 33  \w     94.00 176.00   0.50    0.25    --  106.49  30.00 -90.00  164
 34  \w    152.00 178.00   0.50    0.25    --  106.49  45.00-120.00   52
 35  \w     93.00 177.00   0.50    0.25    --  106.49  15.00-120.00  168
 36  \w     34.00 104.00   0.50    0.25    --  106.49 -94.00  60.00  140
 37  \w   -115.00 -73.00   0.50    0.05    --  -47.45-125.00-150.00   84
 38  \w   -161.00-131.00   0.50    0.25    --  -86.25 -15.00   0.00   60
;
_diffrn_measurement_device 'four-circle diffractometer'
_diffrn_measurement_device_type 'XtaLAB Synergy, Dualflex, HyPix'
_diffrn_measurement_method '\w scans'
_diffrn_orient_matrix_type 'CrysAlisPro convention (1999,Acta A55,543-557)'
_diffrn_orient_matrix_UB_11 0.0775543000
_diffrn_orient_matrix_UB_12 0.1206507000
_diffrn_orient_matrix_UB_13 0.0322805000
_diffrn_orient_matrix_UB_21 -0.0414005000
_diffrn_orient_matrix_UB_22 -0.0653223000
_diffrn_orient_matrix_UB_23 0.0489830000
_diffrn_orient_matrix_UB_31 0.0864299000
_diffrn_orient_matrix_UB_32 -0.1396064000
_diffrn_orient_matrix_UB_33 0.0049398000
_diffrn_radiation_monochromator mirror
_diffrn_radiation_probe x-ray
_diffrn_radiation_type 'Cu K\a'
_diffrn_radiation_wavelength 1.54184
_diffrn_reflns_av_R_equivalents 0.0401
_diffrn_reflns_av_unetI/netI 0.0393
_diffrn_reflns_Laue_measured_fraction_full 1.000
_diffrn_reflns_Laue_measured_fraction_max 1.000
_diffrn_reflns_limit_h_max 14
_diffrn_reflns_limit_h_min -14
_diffrn_reflns_limit_k_max 8
_diffrn_reflns_limit_k_min -9
_diffrn_reflns_limit_l_max 31
_diffrn_reflns_limit_l_min -31
_diffrn_reflns_number 26783
_diffrn_reflns_point_group_measured_fraction_full 0.901
_diffrn_reflns_point_group_measured_fraction_max 0.901
_diffrn_reflns_theta_full 66.482
_diffrn_reflns_theta_max 66.482
_diffrn_reflns_theta_min 3.378
_diffrn_source 'micro-focus sealed X-ray tube'
_diffrn_source_type 'PhotonJet (Cu) X-ray Source'
_exptl_absorpt_coefficient_mu 24.674
_exptl_absorpt_correction_T_max 0.451
_exptl_absorpt_correction_T_min 0.164
_exptl_absorpt_correction_type gaussian
_exptl_absorpt_process_details
;
CrysAlisPro 1.171.40.29a (Rigaku Oxford Diffraction, 2018)
Numerical absorption correction based on gaussian integration over
			a multifaceted crystal model
Empirical absorption correction using spherical harmonics,
 implemented in SCALE3 ABSPACK scaling algorithm.
;
_exptl_crystal_colour 'translucent amber'
_exptl_crystal_density_diffrn 2.165
_exptl_crystal_description block
_exptl_crystal_F_000 1580
_exptl_crystal_size_max 0.177
_exptl_crystal_size_mid 0.096
_exptl_crystal_size_min 0.093
_refine_diff_density_max 1.071
_refine_diff_density_min -2.110
_refine_diff_density_rms 0.118
_refine_ls_abs_structure_details
;
 Refined as an inversion twin.
;
_refine_ls_abs_structure_Flack -0.018(7)
_refine_ls_extinction_method none
_refine_ls_goodness_of_fit_ref 1.019
_refine_ls_hydrogen_treatment constr
_refine_ls_matrix_type full
_refine_ls_number_parameters 701
_refine_ls_number_reflns 8240
_refine_ls_number_restraints 2
_refine_ls_restrained_S_all 1.019
_refine_ls_R_factor_all 0.0411
_refine_ls_R_factor_gt 0.0408
_refine_ls_shift/su_max 0.001
_refine_ls_shift/su_mean 0.000
_refine_ls_structure_factor_coef Fsqd
_refine_ls_weighting_details 'w=1/[\s^2^(Fo^2^)+(0.0874P)^2^+0.4251P] where P=(Fo^2^+2Fc^2^)/3'
_refine_ls_weighting_scheme calc
_refine_ls_wR_factor_gt 0.1034
_refine_ls_wR_factor_ref 0.1039
_reflns_Friedel_coverage 0.800
_reflns_Friedel_fraction_full 0.801
_reflns_Friedel_fraction_max 0.801
_reflns_number_gt 8140
_reflns_number_total 8240
_reflns_threshold_expression 'I > 2\s(I)'
_cod_data_source_file d2ce00973k2.cif
_cod_data_source_block anti-m-1-TDAI
_cod_original_sg_symbol_H-M 'P c'
_cod_database_code 7245538
_shelx_shelxl_version_number 2018/3
_shelx_space_group_comment
;
The symmetry employed for this shelxl refinement is uniquely defined
by the following loop, which should always be used as a source of
symmetry information in preference to the above space-group names.
They are only intended as comments.
;
_oxdiff_exptl_absorpt_empirical_full_min 0.842
_oxdiff_exptl_absorpt_empirical_full_max 1.245
_oxdiff_exptl_absorpt_empirical_details
;
Empirical correction (ABSPACK) includes:
- Absorption correction using spherical harmonics
- Frame scaling
- Detector area scaling
;

loop_
_space_group_symop_operation_xyz
'x, y, z'
'x, -y, z+1/2'

loop_
_atom_site_label
_atom_site_type_symbol
_atom_site_fract_x
_atom_site_fract_y
_atom_site_fract_z
_atom_site_U_iso_or_equiv
_atom_site_adp_type
_atom_site_occupancy
_atom_site_site_symmetry_order
_atom_site_calc_flag
_atom_site_refinement_flags_posn
_atom_site_refinement_flags_adp
_atom_site_refinement_flags_occupancy
_atom_site_disorder_assembly
_atom_site_disorder_group
I1 I 0.72214(5) -0.04639(10) 0.65623(2) 0.04135(17) Uani 1 1 d . . . . .
I2 I 0.81934(4) 0.17716(7) 0.27687(2) 0.03442(16) Uani 1 1 d . . . . .
I3 I 0.55376(5) 0.07403(8) 0.54730(3) 0.03872(16) Uani 1 1 d . . . . .
F1 F 1.0060(6) 0.4348(9) 0.3094(2) 0.0461(15) Uani 1 1 d . . . . .
F2 F 1.0715(6) 0.5979(8) 0.3969(3) 0.0481(15) Uani 1 1 d . . . . .
F3 F 0.9756(6) 0.5429(9) 0.4816(3) 0.0511(16) Uani 1 1 d . . . . .
F4 F 0.8167(5) 0.3167(8) 0.4796(2) 0.0434(14) Uani 1 1 d . . . . .
F5 F 0.6222(5) 0.3472(7) 0.4137(3) 0.0420(13) Uani 1 1 d . . . . .
F6 F 0.8437(5) -0.1079(7) 0.3785(2) 0.0396(12) Uani 1 1 d . . . . .
F7 F 0.6910(6) -0.3271(7) 0.3964(3) 0.0554(18) Uani 1 1 d . . . . .
F8 F 0.5043(6) -0.2146(8) 0.4243(3) 0.0509(16) Uani 1 1 d . . . . .
F9 F 0.3201(6) 0.2171(11) 0.5461(3) 0.0566(17) Uani 1 1 d . . . . .
F10 F 0.1713(6) 0.3252(11) 0.4717(3) 0.0605(19) Uani 1 1 d . . . . .
F11 F 0.2056(6) 0.3043(10) 0.3724(3) 0.0564(17) Uani 1 1 d . . . . .
F12 F 0.3931(6) 0.1844(9) 0.3482(2) 0.0485(15) Uani 1 1 d . . . . .
C1 C 0.8745(7) 0.2853(12) 0.3486(3) 0.0295(18) Uani 1 1 d . . . . .
C2 C 0.9570(9) 0.4019(12) 0.3507(4) 0.036(2) Uani 1 1 d . . . . .
C3 C 0.9934(9) 0.4888(11) 0.3955(4) 0.037(2) Uani 1 1 d . . . . .
C4 C 0.9429(9) 0.4599(12) 0.4382(4) 0.037(2) Uani 1 1 d . . . . .
C5 C 0.8614(8) 0.3423(12) 0.4363(4) 0.0337(19) Uani 1 1 d . . . . .
C6 C 0.8252(7) 0.2532(11) 0.3921(3) 0.0288(17) Uani 1 1 d . . . . .
C7 C 0.7377(8) 0.1290(12) 0.3951(4) 0.0304(18) Uani 1 1 d . . . . .
C8 C 0.7516(8) -0.0461(12) 0.3910(4) 0.0309(18) Uani 1 1 d . . . . .
C9 C 0.6740(9) -0.1596(11) 0.3999(4) 0.037(2) Uani 1 1 d . . . . .
C10 C 0.5786(9) -0.1002(12) 0.4144(4) 0.037(2) Uani 1 1 d . . . . .
C11 C 0.5600(8) 0.0708(12) 0.4193(4) 0.0317(19) Uani 1 1 d . . . . .
C12 C 0.6393(8) 0.1800(11) 0.4090(4) 0.033(2) Uani 1 1 d . . . . .
C13 C 0.4572(7) 0.1383(11) 0.4353(4) 0.0296(17) Uani 1 1 d . . . . .
C14 C 0.4392(8) 0.1469(12) 0.4862(4) 0.0342(19) Uani 1 1 d . . . . .
C15 C 0.3418(10) 0.2111(14) 0.4975(4) 0.043(2) Uani 1 1 d . . . . .
C16 C 0.2646(9) 0.2646(14) 0.4591(5) 0.045(2) Uani 1 1 d . . . . .
C17 C 0.2820(8) 0.2564(13) 0.4093(4) 0.041(2) Uani 1 1 d . . . . .
C18 C 0.3778(9) 0.1918(12) 0.3973(4) 0.039(2) Uani 1 1 d . . . . .
N1 N 0.6401(10) 0.5326(14) 0.5884(5) 0.059(3) Uani 1 1 d . . . . .
N2 N 0.6805(11) 0.4251(13) 0.7247(5) 0.059(3) Uani 1 1 d . . . . .
N3 N 0.9035(9) 0.3784(15) 0.6479(5) 0.055(2) Uani 1 1 d . . . . .
C37 C 0.6799(18) 0.5829(19) 0.5429(7) 0.076(5) Uani 1 1 d . . . . .
H37A H 0.636631 0.533684 0.514059 0.115 Uiso 1 1 calc R U . . .
H37B H 0.752444 0.544658 0.543567 0.115 Uiso 1 1 calc R U . . .
H37C H 0.677623 0.704480 0.540114 0.115 Uiso 1 1 calc R U . . .
C38 C 0.5286(15) 0.567(2) 0.5936(9) 0.081(5) Uani 1 1 d . . . . .
H38A H 0.485816 0.550243 0.561262 0.121 Uiso 1 1 calc R U . . .
H38B H 0.521366 0.682020 0.604646 0.121 Uiso 1 1 calc R U . . .
H38C H 0.505027 0.490828 0.618410 0.121 Uiso 1 1 calc R U . . .
C39 C 0.5794(15) 0.5015(17) 0.7310(8) 0.071(4) Uani 1 1 d . . . . .
H39A H 0.571349 0.605536 0.711858 0.107 Uiso 1 1 calc R U . . .
H39B H 0.576652 0.525107 0.766499 0.107 Uiso 1 1 calc R U . . .
H39C H 0.522523 0.425035 0.718736 0.107 Uiso 1 1 calc R U . . .
C40 C 0.7384(15) 0.3350(18) 0.7680(6) 0.064(4) Uani 1 1 d . . . . .
H40A H 0.694519 0.244904 0.778392 0.097 Uiso 1 1 calc R U . . .
H40B H 0.755652 0.412522 0.795871 0.097 Uiso 1 1 calc R U . . .
H40C H 0.803156 0.288163 0.758090 0.097 Uiso 1 1 calc R U . . .
C41 C 0.9740(13) 0.330(3) 0.6928(6) 0.076(5) Uani 1 1 d . . . . .
H41A H 0.942172 0.238470 0.709854 0.114 Uiso 1 1 calc R U . . .
H41B H 0.985530 0.425072 0.715516 0.114 Uiso 1 1 calc R U . . .
H41C H 1.041216 0.292799 0.683075 0.114 Uiso 1 1 calc R U . . .
C42 C 0.9474(14) 0.3875(16) 0.5985(6) 0.061(3) Uani 1 1 d . . . . .
H42A H 0.894770 0.347448 0.571672 0.092 Uiso 1 1 calc R U . . .
H42B H 1.010314 0.318006 0.599971 0.092 Uiso 1 1 calc R U . . .
H42C H 0.965542 0.503105 0.591714 0.092 Uiso 1 1 calc R U . . .
C43 C 0.7055(11) 0.4793(13) 0.6299(5) 0.051(3) Uani 1 1 d . . . . .
C44 C 0.7198(11) 0.4352(14) 0.6803(5) 0.047(3) Uani 1 1 d . . . . .
C45 C 0.8039(11) 0.4207(12) 0.6511(5) 0.045(3) Uani 1 1 d . . . . .
I4 I -0.05987(5) 0.90079(8) 0.59193(3) 0.03913(17) Uani 1 1 d . . . . .
I5 I 0.49812(5) 1.00628(8) 0.71819(3) 0.04133(17) Uani 1 1 d . . . . .
F13 F -0.0664(7) 1.0131(10) 0.4782(3) 0.0566(18) Uani 1 1 d . . . . .
F14 F 0.0730(7) 0.9905(10) 0.4088(3) 0.0593(19) Uani 1 1 d . . . . .
F15 F 0.2642(6) 0.8440(11) 0.4334(3) 0.0556(17) Uani 1 1 d . . . . .
F16 F 0.3243(5) 0.7322(11) 0.5290(3) 0.0561(17) Uani 1 1 d . . . . .
F17 F 0.1948(6) 1.0428(7) 0.6371(2) 0.0419(14) Uani 1 1 d . . . . .
F18 F 0.2059(7) 0.4732(8) 0.5852(3) 0.0549(18) Uani 1 1 d . . . . .
F19 F 0.2822(9) 0.3811(8) 0.6815(3) 0.072(3) Uani 1 1 d . . . . .
F20 F 0.3098(8) 0.6177(9) 0.7560(3) 0.063(2) Uani 1 1 d . . . . .
F21 F 0.0815(7) 0.9353(12) 0.7468(4) 0.066(2) Uani 1 1 d . . . . .
F22 F 0.0873(9) 1.1885(13) 0.8152(4) 0.076(3) Uani 1 1 d . . . . .
F23 F 0.2749(9) 1.3542(10) 0.8445(3) 0.069(2) Uani 1 1 d . . . . .
F24 F 0.4541(7) 1.2648(9) 0.8060(3) 0.0589(18) Uani 1 1 d . . . . .
C19 C 0.0586(9) 0.8863(11) 0.5414(4) 0.0340(19) Uani 1 1 d . . . . .
C20 C 0.0302(9) 0.9438(13) 0.4926(4) 0.040(2) Uani 1 1 d . . . . .
C21 C 0.0982(11) 0.9329(14) 0.4565(4) 0.045(3) Uani 1 1 d . . . . .
C22 C 0.1975(10) 0.8553(14) 0.4688(4) 0.043(2) Uani 1 1 d . . . . .
C23 C 0.2254(9) 0.8008(13) 0.5177(4) 0.040(2) Uani 1 1 d . . . . .
C24 C 0.1592(9) 0.8148(12) 0.5558(4) 0.038(2) Uani 1 1 d . . . . .
C25 C 0.1991(8) 0.7625(12) 0.6083(4) 0.0343(19) Uani 1 1 d . . . . .
C26 C 0.2163(8) 0.8780(11) 0.6484(4) 0.0332(19) Uani 1 1 d . . . . .
C27 C 0.2536(8) 0.8382(12) 0.6985(4) 0.0338(19) Uani 1 1 d . . . . .
C28 C 0.2745(9) 0.6658(13) 0.7090(4) 0.041(2) Uani 1 1 d . . . . .
C29 C 0.2592(10) 0.5457(13) 0.6705(5) 0.045(2) Uani 1 1 d . . . . .
C30 C 0.2215(9) 0.5925(13) 0.6210(5) 0.041(2) Uani 1 1 d . . . . .
C31 C 0.2648(9) 0.9698(13) 0.7386(4) 0.036(2) Uani 1 1 d . . . . .
C32 C 0.3610(9) 1.0561(13) 0.7537(4) 0.036(2) Uani 1 1 d . . . . .
C33 C 0.3629(11) 1.1825(12) 0.7899(4) 0.043(3) Uani 1 1 d . . . . .
C34 C 0.2713(12) 1.2268(16) 0.8111(4) 0.050(3) Uani 1 1 d . . . . .
C35 C 0.1760(11) 1.1440(17) 0.7960(5) 0.050(3) Uani 1 1 d . . . . .
C36 C 0.1760(10) 1.0160(15) 0.7606(5) 0.044(2) Uani 1 1 d . . . . .

loop_
_atom_site_aniso_label
_atom_site_aniso_U_11
_atom_site_aniso_U_22
_atom_site_aniso_U_33
_atom_site_aniso_U_23
_atom_site_aniso_U_13
_atom_site_aniso_U_12
I1 0.0415(4) 0.0484(3) 0.0337(3) 0.0014(2) 0.0032(2) 0.0045(3)
I2 0.0338(3) 0.0349(3) 0.0340(3) -0.0009(2) 0.0021(2) -0.0027(2)
I3 0.0409(3) 0.0370(3) 0.0375(3) -0.0014(2) 0.0022(2) 0.0036(2)
F1 0.047(4) 0.056(4) 0.036(3) 0.004(3) 0.007(3) -0.019(3)
F2 0.046(4) 0.045(3) 0.053(4) -0.002(3) 0.007(3) -0.023(3)
F3 0.058(4) 0.051(3) 0.044(3) -0.017(3) 0.006(3) -0.021(3)
F4 0.049(4) 0.046(3) 0.038(3) -0.005(2) 0.015(3) -0.010(3)
F5 0.038(3) 0.022(2) 0.068(4) -0.003(2) 0.012(3) 0.000(2)
F6 0.038(3) 0.033(3) 0.050(3) -0.001(2) 0.013(3) 0.006(2)
F7 0.061(4) 0.019(3) 0.092(5) -0.003(3) 0.028(4) -0.001(3)
F8 0.045(4) 0.033(3) 0.080(5) 0.000(3) 0.027(3) -0.012(3)
F9 0.051(4) 0.075(5) 0.047(4) -0.003(3) 0.019(3) 0.018(4)
F10 0.040(4) 0.074(5) 0.069(5) 0.004(4) 0.016(3) 0.022(3)
F11 0.038(4) 0.069(4) 0.060(4) 0.008(3) -0.007(3) 0.008(3)
F12 0.053(4) 0.056(4) 0.036(3) 0.002(3) 0.005(3) 0.005(3)
C1 0.029(5) 0.032(4) 0.026(4) -0.001(3) -0.003(3) -0.004(4)
C2 0.039(5) 0.033(5) 0.037(5) 0.006(4) 0.007(4) -0.001(4)
C3 0.037(5) 0.028(4) 0.044(5) -0.002(4) 0.001(4) -0.008(4)
C4 0.036(5) 0.032(4) 0.041(5) -0.004(4) 0.001(4) -0.008(4)
C5 0.031(5) 0.032(4) 0.040(5) 0.000(4) 0.009(4) 0.000(4)
C6 0.024(4) 0.029(4) 0.032(4) 0.003(3) 0.000(3) 0.001(3)
C7 0.026(5) 0.025(4) 0.039(5) 0.000(4) 0.004(4) -0.004(4)
C8 0.032(5) 0.029(4) 0.033(4) -0.002(3) 0.008(4) 0.002(4)
C9 0.038(6) 0.023(4) 0.052(6) 0.000(4) 0.011(4) -0.002(4)
C10 0.042(5) 0.027(4) 0.044(5) 0.001(4) 0.011(4) -0.009(4)
C11 0.032(5) 0.030(4) 0.033(4) -0.002(3) 0.006(4) -0.001(4)
C12 0.034(5) 0.021(4) 0.041(5) -0.002(3) 0.002(4) 0.002(3)
C13 0.025(5) 0.028(4) 0.036(4) -0.001(3) 0.003(3) -0.004(3)
C14 0.033(5) 0.029(4) 0.041(5) -0.001(4) 0.005(4) 0.002(4)
C15 0.043(6) 0.042(5) 0.045(6) -0.002(4) 0.007(4) 0.005(5)
C16 0.040(6) 0.042(5) 0.053(6) 0.000(5) 0.009(5) 0.005(4)
C17 0.030(5) 0.040(5) 0.051(6) 0.005(4) 0.000(4) 0.003(4)
C18 0.042(6) 0.032(4) 0.043(5) 0.000(4) 0.011(4) -0.007(4)
N1 0.059(7) 0.041(5) 0.072(7) -0.001(5) -0.017(6) 0.004(5)
N2 0.065(7) 0.042(5) 0.071(7) 0.006(5) 0.013(6) -0.005(5)
N3 0.046(6) 0.060(6) 0.057(6) 0.000(5) -0.005(5) 0.001(5)
C37 0.104(14) 0.048(7) 0.069(10) -0.007(6) -0.024(9) 0.024(8)
C38 0.061(10) 0.057(8) 0.115(15) 0.005(8) -0.023(9) 0.011(7)
C39 0.070(10) 0.042(6) 0.107(13) 0.006(7) 0.033(9) -0.001(6)
C40 0.079(10) 0.048(7) 0.067(8) -0.001(6) 0.012(7) -0.013(6)
C41 0.050(8) 0.112(13) 0.064(9) -0.001(8) -0.004(7) 0.026(8)
C42 0.073(9) 0.038(6) 0.075(9) 0.001(6) 0.020(7) 0.005(6)
C43 0.056(7) 0.025(4) 0.066(8) -0.007(5) -0.013(6) -0.001(5)
C44 0.049(7) 0.033(5) 0.057(7) -0.006(4) 0.001(5) -0.005(4)
C45 0.051(7) 0.030(5) 0.050(6) 0.002(4) -0.004(5) 0.000(4)
I4 0.0406(4) 0.0336(3) 0.0424(3) -0.0034(2) 0.0021(2) 0.0039(2)
I5 0.0390(3) 0.0365(3) 0.0478(3) -0.0061(2) 0.0031(3) -0.0014(2)
F13 0.053(4) 0.063(4) 0.050(4) 0.009(3) -0.011(3) 0.018(3)
F14 0.069(5) 0.069(5) 0.038(3) 0.009(3) -0.001(3) -0.012(4)
F15 0.047(4) 0.073(4) 0.048(4) -0.011(3) 0.012(3) -0.011(3)
F16 0.037(4) 0.074(5) 0.056(4) -0.010(3) 0.001(3) 0.010(3)
F17 0.060(4) 0.024(2) 0.039(3) 0.001(2) -0.006(3) -0.002(3)
F18 0.069(5) 0.036(3) 0.057(4) -0.018(3) -0.006(3) 0.007(3)
F19 0.115(7) 0.026(3) 0.069(5) -0.001(3) -0.011(5) 0.022(4)
F20 0.096(6) 0.042(3) 0.046(4) 0.008(3) -0.010(4) 0.009(4)
F21 0.046(4) 0.083(5) 0.071(5) -0.017(4) 0.017(4) -0.004(4)
F22 0.082(6) 0.090(6) 0.062(5) -0.016(4) 0.036(4) 0.020(5)
F23 0.118(7) 0.050(4) 0.043(4) -0.016(3) 0.024(4) 0.000(4)
F24 0.078(5) 0.049(4) 0.049(4) -0.016(3) 0.007(3) -0.012(4)
C19 0.035(5) 0.030(4) 0.034(5) -0.007(4) -0.004(4) 0.001(4)
C20 0.041(6) 0.039(5) 0.037(5) 0.000(4) -0.005(4) 0.002(4)
C21 0.060(7) 0.043(5) 0.029(5) -0.001(4) -0.009(5) -0.009(5)
C22 0.046(6) 0.041(5) 0.040(5) -0.011(4) 0.004(4) -0.005(4)
C23 0.031(5) 0.041(5) 0.046(5) -0.012(4) 0.000(4) 0.000(4)
C24 0.038(6) 0.030(4) 0.043(5) -0.008(4) -0.009(4) 0.000(4)
C25 0.028(4) 0.032(4) 0.041(5) -0.004(4) -0.002(4) 0.006(4)
C26 0.036(5) 0.024(4) 0.038(5) -0.002(4) 0.001(4) 0.002(4)
C27 0.032(5) 0.029(4) 0.040(5) 0.003(4) 0.002(4) -0.002(3)
C28 0.043(6) 0.035(5) 0.041(5) 0.001(4) -0.003(4) 0.010(4)
C29 0.052(7) 0.029(5) 0.053(6) 0.000(4) -0.002(5) 0.010(4)
C30 0.042(6) 0.033(5) 0.046(6) -0.009(4) -0.002(4) 0.004(4)
C31 0.046(6) 0.036(5) 0.028(5) 0.005(4) 0.008(4) 0.006(4)
C32 0.041(6) 0.035(5) 0.030(5) 0.002(4) 0.000(4) 0.003(4)
C33 0.067(8) 0.029(4) 0.033(5) -0.001(4) 0.002(5) -0.005(4)
C34 0.075(9) 0.045(6) 0.031(5) -0.002(4) 0.018(5) 0.009(6)
C35 0.060(8) 0.054(6) 0.040(6) -0.002(5) 0.016(5) 0.012(6)
C36 0.041(6) 0.048(6) 0.044(6) 0.001(5) 0.010(4) 0.006(5)

loop_
_atom_type_symbol
_atom_type_description
_atom_type_scat_dispersion_real
_atom_type_scat_dispersion_imag
_atom_type_scat_source
C C 0.0181 0.0091 'International Tables Vol C Tables 4.2.6.8 and 6.1.1.4'
N N 0.0311 0.0180 'International Tables Vol C Tables 4.2.6.8 and 6.1.1.4'
F F 0.0727 0.0534 'International Tables Vol C Tables 4.2.6.8 and 6.1.1.4'
I I -0.3257 6.8362 'International Tables Vol C Tables 4.2.6.8 and 6.1.1.4'
H H 0.0000 0.0000 'International Tables Vol C Tables 4.2.6.8 and 6.1.1.4'

loop_
_exptl_crystal_face_index_h
_exptl_crystal_face_index_k
_exptl_crystal_face_index_l
_exptl_crystal_face_perp_dist
1 -2 2 0.0396
1 0 -1 0.0580
-3 -2 -13 0.0381
0 0 -17 0.0469
-4 2 14 0.0511
0 0 17 0.0458
6 3 -1 0.0414
0 5 2 0.0419
-6 -5 9 0.0506
0 0 2 0.0380
1 0 -1 0.0553
0 0 1 0.0370

loop_
_geom_angle_atom_site_label_1
_geom_angle_atom_site_label_2
_geom_angle_atom_site_label_3
_geom_angle
_geom_angle_site_symmetry_1
_geom_angle_site_symmetry_3
_geom_angle_publ_flag
C2 C1 C6 119.8(8) . . ?
C2 C1 I2 117.8(7) . . ?
C6 C1 I2 122.3(6) . . ?
F1 C2 C1 121.0(9) . . ?
F1 C2 C3 117.2(9) . . ?
C1 C2 C3 121.8(9) . . ?
F2 C3 C4 120.6(9) . . ?
F2 C3 C2 121.0(10) . . ?
C4 C3 C2 118.4(9) . . ?
F3 C4 C3 119.6(9) . . ?
F3 C4 C5 120.5(10) . . ?
C3 C4 C5 119.8(9) . . ?
F4 C5 C4 117.2(9) . . ?
F4 C5 C6 120.5(8) . . ?
C4 C5 C6 122.4(9) . . ?
C5 C6 C1 117.8(8) . . ?
C5 C6 C7 117.3(8) . . ?
C1 C6 C7 124.9(8) . . ?
C12 C7 C8 115.3(8) . . ?
C12 C7 C6 121.0(8) . . ?
C8 C7 C6 123.1(9) . . ?
F6 C8 C9 117.8(8) . . ?
F6 C8 C7 119.9(8) . . ?
C9 C8 C7 122.3(9) . . ?
F7 C9 C8 120.5(9) . . ?
F7 C9 C10 120.1(9) . . ?
C8 C9 C10 119.3(9) . . ?
F8 C10 C11 120.4(10) . . ?
F8 C10 C9 118.4(9) . . ?
C11 C10 C9 121.3(9) . . ?
C12 C11 C10 117.3(9) . . ?
C12 C11 C13 120.5(8) . . ?
C10 C11 C13 122.2(9) . . ?
F5 C12 C11 117.9(9) . . ?
F5 C12 C7 117.6(9) . . ?
C11 C12 C7 124.4(8) . . ?
C18 C13 C14 119.5(9) . . ?
C18 C13 C11 118.1(9) . . ?
C14 C13 C11 122.4(8) . . ?
C13 C14 C15 118.5(9) . . ?
C13 C14 I3 123.2(7) . . ?
C15 C14 I3 118.3(8) . . ?
F9 C15 C16 118.8(11) . . ?
F9 C15 C14 120.4(10) . . ?
C16 C15 C14 120.8(11) . . ?
F10 C16 C17 120.3(10) . . ?
F10 C16 C15 118.9(11) . . ?
C17 C16 C15 120.8(11) . . ?
F11 C17 C16 120.1(10) . . ?
F11 C17 C18 120.6(11) . . ?
C16 C17 C18 119.2(10) . . ?
F12 C18 C17 118.2(10) . . ?
F12 C18 C13 120.6(10) . . ?
C17 C18 C13 121.2(10) . . ?
C43 N1 C37 122.0(15) . . ?
C43 N1 C38 118.7(16) . . ?
C37 N1 C38 118.5(14) . . ?
C44 N2 C39 120.6(14) . . ?
C44 N2 C40 120.8(13) . . ?
C39 N2 C40 118.5(15) . . ?
C45 N3 C41 120.8(13) . . ?
C45 N3 C42 120.6(12) . . ?
C41 N3 C42 118.5(13) . . ?
N1 C37 H37A 109.5 . . ?
N1 C37 H37B 109.5 . . ?
H37A C37 H37B 109.5 . . ?
N1 C37 H37C 109.5 . . ?
H37A C37 H37C 109.5 . . ?
H37B C37 H37C 109.5 . . ?
N1 C38 H38A 109.5 . . ?
N1 C38 H38B 109.5 . . ?
H38A C38 H38B 109.5 . . ?
N1 C38 H38C 109.5 . . ?
H38A C38 H38C 109.5 . . ?
H38B C38 H38C 109.5 . . ?
N2 C39 H39A 109.5 . . ?
N2 C39 H39B 109.5 . . ?
H39A C39 H39B 109.5 . . ?
N2 C39 H39C 109.5 . . ?
H39A C39 H39C 109.5 . . ?
H39B C39 H39C 109.5 . . ?
N2 C40 H40A 109.5 . . ?
N2 C40 H40B 109.5 . . ?
H40A C40 H40B 109.5 . . ?
N2 C40 H40C 109.5 . . ?
H40A C40 H40C 109.5 . . ?
H40B C40 H40C 109.5 . . ?
N3 C41 H41A 109.5 . . ?
N3 C41 H41B 109.5 . . ?
H41A C41 H41B 109.5 . . ?
N3 C41 H41C 109.5 . . ?
H41A C41 H41C 109.5 . . ?
H41B C41 H41C 109.5 . . ?
N3 C42 H42A 109.5 . . ?
N3 C42 H42B 109.5 . . ?
H42A C42 H42B 109.5 . . ?
N3 C42 H42C 109.5 . . ?
H42A C42 H42C 109.5 . . ?
H42B C42 H42C 109.5 . . ?
N1 C43 C44 149.5(15) . . ?
N1 C43 C45 149.4(16) . . ?
C44 C43 C45 61.0(10) . . ?
N2 C44 C43 148.7(14) . . ?
N2 C44 C45 151.3(13) . . ?
C43 C44 C45 59.9(10) . . ?
N3 C45 C43 151.8(13) . . ?
N3 C45 C44 149.1(12) . . ?
C43 C45 C44 59.1(10) . . ?
C20 C19 C24 120.7(10) . . ?
C20 C19 I4 116.8(8) . . ?
C24 C19 I4 122.4(8) . . ?
F13 C20 C21 117.1(10) . . ?
F13 C20 C19 121.3(11) . . ?
C21 C20 C19 121.6(11) . . ?
F14 C21 C20 122.8(12) . . ?
F14 C21 C22 118.0(12) . . ?
C20 C21 C22 119.3(10) . . ?
F15 C22 C23 122.1(11) . . ?
F15 C22 C21 119.3(11) . . ?
C23 C22 C21 118.5(11) . . ?
F16 C23 C22 117.1(10) . . ?
F16 C23 C24 119.3(10) . . ?
C22 C23 C24 123.5(10) . . ?
C23 C24 C19 116.2(10) . . ?
C23 C24 C25 119.6(10) . . ?
C19 C24 C25 124.1(10) . . ?
C26 C25 C30 115.8(9) . . ?
C26 C25 C24 122.3(9) . . ?
C30 C25 C24 121.9(9) . . ?
F17 C26 C27 117.6(8) . . ?
F17 C26 C25 116.9(9) . . ?
C27 C26 C25 125.5(9) . . ?
C26 C27 C28 116.1(9) . . ?
C26 C27 C31 121.2(9) . . ?
C28 C27 C31 122.6(9) . . ?
F20 C28 C29 119.5(9) . . ?
F20 C28 C27 119.7(10) . . ?
C29 C28 C27 120.7(10) . . ?
F19 C29 C30 119.9(10) . . ?
F19 C29 C28 119.4(10) . . ?
C30 C29 C28 120.7(10) . . ?
F18 C30 C29 119.1(9) . . ?
F18 C30 C25 119.8(10) . . ?
C29 C30 C25 121.1(10) . . ?
C36 C31 C32 118.3(10) . . ?
C36 C31 C27 118.6(10) . . ?
C32 C31 C27 123.0(10) . . ?
C33 C32 C31 119.0(11) . . ?
C33 C32 I5 120.0(9) . . ?
C31 C32 I5 120.8(7) . . ?
F24 C33 C32 120.6(11) . . ?
F24 C33 C34 118.2(10) . . ?
C32 C33 C34 121.2(12) . . ?
F23 C34 C35 120.2(12) . . ?
F23 C34 C33 119.7(12) . . ?
C35 C34 C33 120.1(11) . . ?
F22 C35 C36 121.5(13) . . ?
F22 C35 C34 120.5(11) . . ?
C36 C35 C34 118.0(11) . . ?
F21 C36 C31 119.8(10) . . ?
F21 C36 C35 116.8(11) . . ?
C31 C36 C35 123.4(12) . . ?

loop_
_geom_bond_atom_site_label_1
_geom_bond_atom_site_label_2
_geom_bond_distance
_geom_bond_site_symmetry_2
_geom_bond_publ_flag
I2 C1 2.111(9) . ?
I3 C14 2.104(10) . ?
F1 C2 1.341(12) . ?
F2 C3 1.302(12) . ?
F3 C4 1.338(12) . ?
F4 C5 1.350(12) . ?
F5 C12 1.341(10) . ?
F6 C8 1.337(12) . ?
F7 C9 1.341(11) . ?
F8 C10 1.347(12) . ?
F9 C15 1.343(14) . ?
F10 C16 1.348(14) . ?
F11 C17 1.334(13) . ?
F12 C18 1.333(13) . ?
C1 C2 1.383(14) . ?
C1 C6 1.395(13) . ?
C2 C3 1.393(15) . ?
C3 C4 1.379(16) . ?
C4 C5 1.379(14) . ?
C5 C6 1.386(14) . ?
C6 C7 1.482(13) . ?
C7 C12 1.395(15) . ?
C7 C8 1.395(13) . ?
C8 C9 1.365(15) . ?
C9 C10 1.388(16) . ?
C10 C11 1.375(14) . ?
C11 C12 1.370(15) . ?
C11 C13 1.508(13) . ?
C13 C18 1.389(15) . ?
C13 C14 1.391(14) . ?
C14 C15 1.394(16) . ?
C15 C16 1.379(17) . ?
C16 C17 1.360(17) . ?
C17 C18 1.382(16) . ?
N1 C43 1.351(18) . ?
N1 C37 1.41(3) . ?
N1 C38 1.45(2) . ?
N2 C44 1.33(2) . ?
N2 C39 1.44(2) . ?
N2 C40 1.46(2) . ?
N3 C45 1.311(19) . ?
N3 C41 1.441(19) . ?
N3 C42 1.48(2) . ?
C37 H37A 0.9600 . ?
C37 H37B 0.9600 . ?
C37 H37C 0.9600 . ?
C38 H38A 0.9600 . ?
C38 H38B 0.9600 . ?
C38 H38C 0.9600 . ?
C39 H39A 0.9600 . ?
C39 H39B 0.9600 . ?
C39 H39C 0.9600 . ?
C40 H40A 0.9600 . ?
C40 H40B 0.9600 . ?
C40 H40C 0.9600 . ?
C41 H41A 0.9600 . ?
C41 H41B 0.9600 . ?
C41 H41C 0.9600 . ?
C42 H42A 0.9600 . ?
C42 H42B 0.9600 . ?
C42 H42C 0.9600 . ?
C43 C44 1.363(19) . ?
C43 C45 1.374(18) . ?
C44 C45 1.39(2) . ?
I4 C19 2.124(11) . ?
I5 C32 2.102(11) . ?
F13 C20 1.344(14) . ?
F14 C21 1.336(13) . ?
F15 C22 1.336(14) . ?
F16 C23 1.356(13) . ?
F17 C26 1.351(11) . ?
F18 C30 1.330(13) . ?
F19 C29 1.351(12) . ?
F20 C28 1.319(13) . ?
F21 C36 1.357(15) . ?
F22 C35 1.330(16) . ?
F23 C34 1.332(14) . ?
F24 C33 1.341(15) . ?
C19 C20 1.369(15) . ?
C19 C24 1.395(15) . ?
C20 C21 1.360(19) . ?
C21 C22 1.394(18) . ?
C22 C23 1.361(17) . ?
C23 C24 1.389(17) . ?
C24 C25 1.471(14) . ?
C25 C26 1.390(14) . ?
C25 C30 1.400(15) . ?
C26 C27 1.382(14) . ?
C27 C28 1.403(14) . ?
C27 C31 1.475(14) . ?
C28 C29 1.383(17) . ?
C29 C30 1.381(17) . ?
C31 C36 1.371(16) . ?
C31 C32 1.403(16) . ?
C32 C33 1.377(15) . ?
C33 C34 1.387(18) . ?
C34 C35 1.38(2) . ?
C35 C36 1.375(18) . ?

loop_
_exptl_oxdiff_crystal_face_indexfrac_h
_exptl_oxdiff_crystal_face_indexfrac_k
_exptl_oxdiff_crystal_face_indexfrac_l
_exptl_oxdiff_crystal_face_x
_exptl_oxdiff_crystal_face_y
_exptl_oxdiff_crystal_face_z
0.9995 -1.9984 1.9972 -0.0991 0.1870 0.3752
0.9996 0.0006 -0.9980 0.0454 -0.0903 0.0814
-2.5080 -2.4849 -13.2404 -0.9217 -0.3824 0.0647
0.2432 0.0893 -17.0397 -0.5204 -0.8506 -0.0756
-3.8679 2.2818 13.9015 0.4241 0.6920 -0.5842
-0.2533 -0.0829 17.0421 0.5205 0.8507 0.0739
6.4290 3.1492 -0.9582 0.8476 -0.5188 0.1113
0.1082 5.0737 1.9425 0.6832 -0.2408 -0.6894
-5.7878 -5.0606 9.4243 -0.7552 1.0318 0.2528
0.2314 -0.1730 1.7001 0.0520 0.0850 0.0525
0.8365 -0.1380 -0.6276 0.0280 -0.0564 0.0885
0.1785 -0.2550 0.7920 0.0086 0.0481 0.0549
